data_7705868
loop_
_publ_author_name
'Huang, Po-Jung'
'Miyasaka, Hitoshi'

_publ_section_title
;
 Canting angle dependence of single-chain magnet behaviour in
 chirality-introduced antiferromagnetic chains of acetate-bridged
 manganese(III) salen-type complexes.
;
_journal_issue 46
_journal_name_full 'Dalton transactions (Cambridge, England : 2003)'
_journal_page_first 16970
_journal_page_last 16978
_journal_paper_doi 10.1039/d0dt03615c
_journal_volume 49
_journal_year 2020
_chemical_absolute_configuration syn
_chemical_formula_moiety 'C30 H23 F2 Mn N2 O4, 0.5(O)'
_chemical_formula_sum 'C30 H23 F2 Mn N2 O4.5'
_chemical_formula_weight 576.44
_space_group_crystal_system monoclinic
_space_group_IT_number 4
_space_group_name_Hall 'P 2yb'
_space_group_name_H-M_alt 'P 1 21 1'
_atom_sites_solution_hydrogens geom
_atom_sites_solution_primary dual
_audit_creation_date 2019-11-20
_audit_creation_method
;
Olex2 1.2
(compiled 2018.05.29 svn.r3508 for OlexSys, GUI svn.r5506)
;
_audit_update_record
;
2020-10-08 deposited with the CCDC.	2020-11-11 downloaded from the CCDC.
;
_cell_angle_alpha 90
_cell_angle_beta 103.224(6)
_cell_angle_gamma 90
_cell_formula_units_Z 2
_cell_length_a 6.5321(4)
_cell_length_b 17.0704(7)
_cell_length_c 11.7309(8)
_cell_measurement_reflns_used 5076
_cell_measurement_temperature 103
_cell_measurement_theta_max 31.3810
_cell_measurement_theta_min 2.1340
_cell_volume 1273.37(13)
_computing_cell_refinement 'CrysAlisPro 1.171.39.46 (Rigaku OD, 2018)'
_computing_data_collection 'CrysAlisPro 1.171.39.46 (Rigaku OD, 2018)'
_computing_data_reduction 'CrysAlisPro 1.171.39.46 (Rigaku OD, 2018)'
_computing_molecular_graphics 'Olex2 (Dolomanov et al., 2009)'
_computing_publication_material 'Olex2 (Dolomanov et al., 2009)'
_computing_structure_refinement 'ShelXL (Sheldrick, 2015)'
_computing_structure_solution 'ShelXT (Sheldrick, 2015)'
_diffrn_ambient_temperature 103
_diffrn_detector CCD
_diffrn_detector_area_resol_mean 28.626
_diffrn_detector_type 'Rigaku Saturn724+'
_diffrn_measured_fraction_theta_full 0.995
_diffrn_measured_fraction_theta_max 0.899
_diffrn_measurement_details
;
List of Runs (angles in degrees, time in seconds):

  # Type    Start    End  Width  t~exp~   \w     \q     \k     \f   Frames
#--------------------------------------------------------------------------
  1  \w   -110.00  70.00   0.50   20.00    --  -20.00  45.00   0.00  360
  2  \w   -110.00  70.00   0.50   20.00    --  -20.00  45.00  90.00  360
;
_diffrn_measurement_device 'AFC10: Fixed Chi 2 circle'
_diffrn_measurement_device_type 'Rigaku Saturn724+ (2x2 bin mode)'
_diffrn_measurement_method 'profile data from \w-scans'
_diffrn_orient_matrix_type 'CrysAlisPro convention (1999,Acta A55,543-557)'
_diffrn_orient_matrix_UB_11 0.0767639000
_diffrn_orient_matrix_UB_12 0.0112746000
_diffrn_orient_matrix_UB_13 0.0504568000
_diffrn_orient_matrix_UB_21 -0.0338721000
_diffrn_orient_matrix_UB_22 0.0394897000
_diffrn_orient_matrix_UB_23 -0.0087193000
_diffrn_orient_matrix_UB_31 -0.0735254000
_diffrn_orient_matrix_UB_32 -0.0063529000
_diffrn_orient_matrix_UB_33 0.0351296000
_diffrn_radiation_collimation 0.3
_diffrn_radiation_monochromator Confocal
_diffrn_radiation_probe x-ray
_diffrn_radiation_type MoK\a
_diffrn_radiation_wavelength 0.71073
_diffrn_reflns_av_R_equivalents 0.0474
_diffrn_reflns_av_unetI/netI 0.0918
_diffrn_reflns_Laue_measured_fraction_full 0.995
_diffrn_reflns_Laue_measured_fraction_max 0.899
_diffrn_reflns_limit_h_max 8
_diffrn_reflns_limit_h_min -7
_diffrn_reflns_limit_k_max 24
_diffrn_reflns_limit_k_min -21
_diffrn_reflns_limit_l_max 17
_diffrn_reflns_limit_l_min -16
_diffrn_reflns_number 12534
_diffrn_reflns_point_group_measured_fraction_full 0.848
_diffrn_reflns_point_group_measured_fraction_max 0.713
_diffrn_reflns_theta_full 25.242
_diffrn_reflns_theta_max 31.436
_diffrn_reflns_theta_min 1.783
_diffrn_source 'Rotating Anode'
_diffrn_source_current 24.0
_diffrn_source_power 1.2
_diffrn_source_target Mo
_diffrn_source_type 'Rotating Anode'
_diffrn_source_voltage 50.0
_exptl_absorpt_coefficient_mu 0.576
_exptl_absorpt_correction_T_max 1.00000
_exptl_absorpt_correction_T_min 0.73814
_exptl_absorpt_correction_type multi-scan
_exptl_absorpt_process_details
;
CrysAlisPro 1.171.39.46 (Rigaku Oxford Diffraction, 2018)
Empirical absorption correction using spherical harmonics,
 implemented in SCALE3 ABSPACK scaling algorithm.
;
_exptl_crystal_colour brown
_exptl_crystal_colour_primary brown
_exptl_crystal_density_diffrn 1.503
_exptl_crystal_description needle
_exptl_crystal_F_000 592
_exptl_crystal_size_max 0.162
_exptl_crystal_size_mid 0.051
_exptl_crystal_size_min 0.032
_refine_diff_density_max 0.614
_refine_diff_density_min -0.610
_refine_diff_density_rms 0.078
_refine_ls_abs_structure_details
;
 Flack x determined using 1118 quotients [(I+)-(I-)]/[(I+)+(I-)]
 (Parsons, Flack and Wagner, Acta Cryst. B69 (2013) 249-259).
;
_refine_ls_abs_structure_Flack 0.002(19)
_refine_ls_extinction_method none
_refine_ls_goodness_of_fit_ref 0.999
_refine_ls_hydrogen_treatment constr
_refine_ls_matrix_type full
_refine_ls_number_parameters 362
_refine_ls_number_reflns 6017
_refine_ls_number_restraints 1
_refine_ls_restrained_S_all 0.999
_refine_ls_R_factor_all 0.0889
_refine_ls_R_factor_gt 0.0535
_refine_ls_shift/su_max 0.000
_refine_ls_shift/su_mean 0.000
_refine_ls_structure_factor_coef Fsqd
_refine_ls_weighting_details 'w=1/[\s^2^(Fo^2^)+(0.0423P)^2^] where P=(Fo^2^+2Fc^2^)/3'
_refine_ls_weighting_scheme calc
_refine_ls_wR_factor_gt 0.0901
_refine_ls_wR_factor_ref 0.1008
_reflns_Friedel_coverage 0.540
_reflns_Friedel_fraction_full 0.691
_reflns_Friedel_fraction_max 0.515
_reflns_number_gt 4347
_reflns_number_total 6017
_reflns_threshold_expression 'I > 2\s(I)'
_cod_data_source_file d0dt03615c2.cif
_cod_data_source_block mn-oac-fsal-ssdpeda
_cod_original_formula_sum 'C30 H23 F2 Mn N2 O4.50'
_cod_database_code 7705868
_shelx_shelxl_version_number 2014/7
_chemical_oxdiff_formula 'C30 H23 F2 Mn N2 O4.5'
_shelx_space_group_comment
;
The symmetry employed for this shelxl refinement is uniquely defined
by the following loop, which should always be used as a source of
symmetry information in preference to the above space-group names.
They are only intended as comments.
;
_reflns_odcompleteness_completeness 89.86
_reflns_odcompleteness_iscentric 1
_reflns_odcompleteness_theta 31.37
_olex2_refinement_description
;
1. Fixed Uiso
 At 1.2 times of:
  All C(H) groups
 At 1.5 times of:
  All C(H,H,H) groups
2. Others
 Fixed Sof: O5(0.5)
3.a Ternary CH refined with riding coordinates:
 C8(H8), C15(H15)
3.b Aromatic/amide H refined with riding coordinates:
 C5(H5), C27(H27), C22(H22), C21(H21), C26(H26), C24(H24), C10(H10), C20(H20),
 C13(H13), C14(H14), C7(H7), C12(H12), C17(H17), C2(H2), C18(H18), C19(H19),
 C3(H3), C11(H11)
3.c Idealised Me refined as rotating group:
 C30(H30A,H30B,H30C)
;
_olex2_submission_special_instructions 'No special instructions were received'
_oxdiff_exptl_absorpt_empirical_details
;
Empirical correction (ABSPACK) includes:
- Absorption correction using spherical harmonics
- Frame scaling
- Detector area scaling
;
_oxdiff_exptl_absorpt_empirical_full_max 1.580
_oxdiff_exptl_absorpt_empirical_full_min 0.615

loop_
_space_group_symop_operation_xyz
'x, y, z'
'-x, y+1/2, -z'

loop_
_atom_site_label
_atom_site_type_symbol
_atom_site_fract_x
_atom_site_fract_y
_atom_site_fract_z
_atom_site_U_iso_or_equiv
_atom_site_adp_type
_atom_site_occupancy
_atom_site_site_symmetry_order
_atom_site_calc_flag
_atom_site_refinement_flags_posn
_atom_site_refinement_flags_adp
_atom_site_refinement_flags_occupancy
_atom_site_disorder_assembly
_atom_site_disorder_group
Mn1 Mn 0.79454(9) 0.52246(4) 0.51344(5) 0.01559(14) Uani 1 1 d . . . . .
F2 F 0.7961(4) 0.13658(14) 0.6767(2) 0.0244(6) Uani 1 1 d . . . . .
F1 F 0.5781(4) 0.86363(16) 0.2011(2) 0.0339(7) Uani 1 1 d . . . . .
O2 O 0.7618(4) 0.41953(16) 0.4557(3) 0.0167(6) Uani 1 1 d . . . . .
O3 O 0.4711(4) 0.53282(19) 0.5371(2) 0.0205(7) Uani 1 1 d . . . . .
O1 O 0.7470(5) 0.56478(16) 0.3619(3) 0.0186(7) Uani 1 1 d . . . . .
O4 O 0.1424(4) 0.5232(2) 0.5518(2) 0.0190(6) Uani 1 1 d . . . . .
N2 N 0.8474(5) 0.48661(19) 0.6791(3) 0.0150(7) Uani 1 1 d . . . . .
N1 N 0.8365(5) 0.62877(19) 0.5859(3) 0.0148(7) Uani 1 1 d . . . . .
C5 C 0.6843(6) 0.7786(3) 0.3625(4) 0.0201(9) Uani 1 1 d . . . . .
H5 H 0.6966 0.8221 0.4143 0.024 Uiso 1 1 calc R . . . .
C28 C 0.7726(7) 0.3529(3) 0.5145(4) 0.0160(10) Uani 1 1 d . . . . .
C27 C 0.7307(6) 0.2832(2) 0.4488(4) 0.0170(9) Uani 1 1 d . . . . .
H27 H 0.6971 0.2859 0.3657 0.020 Uiso 1 1 calc R . . . .
C23 C 0.8196(6) 0.3478(2) 0.6376(4) 0.0162(9) Uani 1 1 d . . . . .
C22 C 0.8533(7) 0.4148(2) 0.7129(4) 0.0177(10) Uani 1 1 d . . . . .
H22 H 0.8825 0.4055 0.7949 0.021 Uiso 1 1 calc R . . . .
C21 C 0.9350(7) 0.5494(3) 0.9846(4) 0.0223(10) Uani 1 1 d . . . . .
H21 H 0.7941 0.5659 0.9786 0.027 Uiso 1 1 calc R . . . .
C6 C 0.7257(6) 0.7022(2) 0.4068(4) 0.0157(9) Uani 1 1 d . . . . .
C26 C 0.7375(6) 0.2112(3) 0.5029(4) 0.0194(10) Uani 1 1 d . . . . .
H26 H 0.7071 0.1646 0.4578 0.023 Uiso 1 1 calc R . . . .
C9 C 0.9328(7) 0.6964(2) 0.7851(4) 0.0187(9) Uani 1 1 d . . . . .
C24 C 0.8295(6) 0.2731(2) 0.6914(4) 0.0190(9) Uani 1 1 d . . . . .
H24 H 0.8641 0.2687 0.7744 0.023 Uiso 1 1 calc R . . . .
C4 C 0.6261(7) 0.7897(3) 0.2439(4) 0.0232(10) Uani 1 1 d . . . . .
C10 C 1.1131(7) 0.7276(2) 0.8543(4) 0.0244(10) Uani 1 1 d . . . . .
H10 H 1.2462 0.7066 0.8509 0.029 Uiso 1 1 calc R . . . .
C25 C 0.7891(6) 0.2080(2) 0.6238(4) 0.0188(9) Uani 1 1 d . . . . .
C20 C 1.0685(7) 0.5400(2) 1.0937(4) 0.0272(11) Uani 1 1 d . . . . .
H20 H 1.0194 0.5503 1.1624 0.033 Uiso 1 1 calc R . . . .
C29 C 0.2894(7) 0.5055(2) 0.5036(4) 0.0156(9) Uani 1 1 d . . . . .
C16 C 1.0065(6) 0.5347(2) 0.8837(4) 0.0184(9) Uani 1 1 d . . . . .
C13 C 0.7290(8) 0.7920(3) 0.8625(4) 0.0305(11) Uani 1 1 d . . . . .
H13 H 0.5963 0.8140 0.8645 0.037 Uiso 1 1 calc R . . . .
C8 C 0.9456(7) 0.6245(2) 0.7114(4) 0.0161(9) Uani 1 1 d . . . . .
H8 H 1.0980 0.6154 0.7143 0.019 Uiso 1 1 calc R . . . .
C14 C 0.7415(7) 0.7291(2) 0.7894(4) 0.0221(10) Uani 1 1 d . . . . .
H14 H 0.6162 0.7082 0.7415 0.026 Uiso 1 1 calc R . . . .
C7 C 0.7997(7) 0.6940(3) 0.5308(4) 0.0162(10) Uani 1 1 d . . . . .
H7 H 0.8234 0.7407 0.5760 0.019 Uiso 1 1 calc R . . . .
C15 C 0.8653(7) 0.5515(2) 0.7651(4) 0.0163(8) Uani 1 1 d . . . . .
H15 H 0.7213 0.5633 0.7765 0.020 Uiso 1 1 calc R . . . .
C12 C 0.9111(8) 0.8223(3) 0.9324(4) 0.0334(12) Uani 1 1 d . . . . .
H12 H 0.9042 0.8656 0.9824 0.040 Uiso 1 1 calc R . . . .
C1 C 0.7095(6) 0.6382(2) 0.3279(4) 0.0179(9) Uani 1 1 d . . . . .
C17 C 1.2113(7) 0.5101(2) 0.8926(4) 0.0219(10) Uani 1 1 d . . . . .
H17 H 1.2607 0.5003 0.8238 0.026 Uiso 1 1 calc R . . . .
C30 C 0.2419(7) 0.4492(2) 0.4016(4) 0.0217(10) Uani 1 1 d . . . . .
H30A H 0.1651 0.4768 0.3314 0.033 Uiso 1 1 calc GR . . . .
H30B H 0.1558 0.4059 0.4195 0.033 Uiso 1 1 calc GR . . . .
H30C H 0.3739 0.4285 0.3876 0.033 Uiso 1 1 calc GR . . . .
C2 C 0.6568(7) 0.6535(3) 0.2070(4) 0.0212(10) Uani 1 1 d . . . . .
H2 H 0.6489 0.6114 0.1532 0.025 Uiso 1 1 calc R . . . .
C18 C 1.3450(7) 0.4996(2) 1.0022(4) 0.0258(11) Uani 1 1 d . . . . .
H18 H 1.4848 0.4816 1.0084 0.031 Uiso 1 1 calc R . . . .
C19 C 1.2735(7) 0.5156(3) 1.1026(4) 0.0292(11) Uani 1 1 d . . . . .
H19 H 1.3657 0.5098 1.1775 0.035 Uiso 1 1 calc R . . . .
C3 C 0.6164(7) 0.7287(3) 0.1655(4) 0.0256(10) Uani 1 1 d . . . . .
H3 H 0.5822 0.7385 0.0836 0.031 Uiso 1 1 calc R . . . .
C11 C 1.1012(8) 0.7900(3) 0.9293(5) 0.0364(13) Uani 1 1 d . . . . .
H11 H 1.2261 0.8101 0.9787 0.044 Uiso 1 1 calc R . . . .
O5 O 0.7122(12) 0.4153(5) 0.2006(7) 0.049(2) Uani 0.5 1 d . . P . .

loop_
_atom_site_aniso_label
_atom_site_aniso_U_11
_atom_site_aniso_U_22
_atom_site_aniso_U_33
_atom_site_aniso_U_23
_atom_site_aniso_U_13
_atom_site_aniso_U_12
Mn1 0.0196(3) 0.0106(2) 0.0172(3) -0.0011(3) 0.0054(2) -0.0007(3)
F2 0.0349(15) 0.0124(12) 0.0266(15) 0.0043(11) 0.0085(12) -0.0002(11)
F1 0.0495(18) 0.0200(14) 0.0313(16) 0.0113(13) 0.0071(14) 0.0030(13)
O2 0.0226(16) 0.0117(14) 0.0174(16) -0.0007(12) 0.0079(13) -0.0021(12)
O3 0.0141(14) 0.0201(17) 0.0288(15) -0.0031(14) 0.0080(11) -0.0007(13)
O1 0.0245(17) 0.0141(15) 0.0182(16) -0.0002(13) 0.0069(13) 0.0011(12)
O4 0.0162(14) 0.0175(12) 0.0254(15) -0.0038(17) 0.0089(11) -0.0031(16)
N2 0.0173(19) 0.0120(17) 0.0177(19) -0.0039(15) 0.0082(15) -0.0011(14)
N1 0.0161(18) 0.0136(17) 0.0158(18) -0.0022(14) 0.0059(14) 0.0007(14)
C5 0.019(2) 0.018(2) 0.024(3) 0.0011(18) 0.0052(19) -0.0021(18)
C28 0.012(2) 0.012(2) 0.024(3) -0.0015(18) 0.0056(19) -0.0018(17)
C27 0.017(2) 0.0118(18) 0.022(2) -0.0024(17) 0.0038(17) 0.0001(17)
C23 0.016(2) 0.017(2) 0.016(2) -0.0002(17) 0.0032(17) -0.0024(17)
C22 0.016(2) 0.016(2) 0.021(2) -0.0001(18) 0.0042(19) -0.0001(18)
C21 0.023(3) 0.020(2) 0.024(2) -0.0026(18) 0.0076(19) -0.0024(17)
C6 0.011(2) 0.0148(19) 0.021(2) 0.0004(17) 0.0037(17) -0.0026(17)
C26 0.020(2) 0.0134(18) 0.026(3) -0.0035(18) 0.009(2) -0.0026(16)
C9 0.026(2) 0.0110(19) 0.019(2) -0.0003(17) 0.0037(18) -0.0006(17)
C24 0.017(2) 0.018(2) 0.021(2) 0.0037(18) 0.0027(18) 0.0013(18)
C4 0.022(2) 0.022(2) 0.026(3) 0.007(2) 0.0067(19) 0.0018(19)
C10 0.026(3) 0.017(2) 0.029(3) -0.0054(19) 0.004(2) 0.0028(19)
C25 0.016(2) 0.0126(19) 0.028(3) 0.0032(18) 0.0057(19) 0.0012(17)
C20 0.041(3) 0.021(3) 0.021(2) -0.0016(18) 0.011(2) -0.009(2)
C29 0.019(2) 0.012(2) 0.016(2) 0.0058(16) 0.0056(16) 0.0037(16)
C16 0.026(2) 0.011(2) 0.019(2) -0.0026(17) 0.0066(17) -0.0021(18)
C13 0.038(3) 0.028(3) 0.028(3) -0.001(2) 0.013(2) 0.012(2)
C8 0.021(2) 0.012(2) 0.015(2) 0.0001(16) 0.0032(18) -0.0011(17)
C14 0.025(2) 0.018(2) 0.022(2) -0.0010(18) 0.0021(19) 0.0031(18)
C7 0.014(2) 0.014(2) 0.023(3) -0.0001(18) 0.009(2) -0.0020(17)
C15 0.018(2) 0.0138(18) 0.018(2) -0.0030(16) 0.0070(17) -0.0011(16)
C12 0.052(3) 0.018(2) 0.026(3) -0.007(2) 0.001(2) 0.009(2)
C1 0.016(2) 0.017(2) 0.021(2) 0.0013(18) 0.0063(18) 0.0009(18)
C17 0.033(3) 0.015(2) 0.020(2) 0.0003(17) 0.0095(18) -0.0020(19)
C30 0.024(2) 0.019(2) 0.023(2) 0.0004(19) 0.0079(19) -0.0011(18)
C2 0.021(3) 0.024(2) 0.018(2) 0.0001(19) 0.0035(19) -0.0067(19)
C18 0.027(3) 0.018(2) 0.031(3) 0.0030(19) 0.003(2) -0.0061(18)
C19 0.045(3) 0.019(2) 0.021(2) 0.002(2) 0.0024(19) -0.009(2)
C3 0.028(3) 0.030(3) 0.019(2) 0.004(2) 0.006(2) 0.000(2)
C11 0.043(3) 0.024(2) 0.036(3) -0.010(2) -0.006(2) 0.002(2)
O5 0.038(4) 0.062(6) 0.043(5) -0.010(4) 0.000(4) 0.000(4)

loop_
_atom_type_symbol
_atom_type_description
_atom_type_scat_dispersion_real
_atom_type_scat_dispersion_imag
_atom_type_scat_source
C C 0.0033 0.0016 'International Tables Vol C Tables 4.2.6.8 and 6.1.1.4'
H H 0.0000 0.0000 'International Tables Vol C Tables 4.2.6.8 and 6.1.1.4'
N N 0.0061 0.0033 'International Tables Vol C Tables 4.2.6.8 and 6.1.1.4'
O O 0.0106 0.0060 'International Tables Vol C Tables 4.2.6.8 and 6.1.1.4'
F F 0.0171 0.0103 'International Tables Vol C Tables 4.2.6.8 and 6.1.1.4'
Mn Mn 0.3368 0.7283 'International Tables Vol C Tables 4.2.6.8 and 6.1.1.4'

loop_
_geom_angle_atom_site_label_1
_geom_angle_atom_site_label_2
_geom_angle_atom_site_label_3
_geom_angle
_geom_angle_site_symmetry_1
_geom_angle_site_symmetry_3
_geom_angle_publ_flag
O2 Mn1 O3 95.00(12) . . ?
O2 Mn1 O1 92.17(13) . . ?
O2 Mn1 O4 96.07(13) . 1_655 ?
O2 Mn1 N2 92.55(13) . . ?
O2 Mn1 N1 176.02(15) . . ?
O3 Mn1 O4 160.88(10) . 1_655 ?
O1 Mn1 O3 97.64(12) . . ?
O1 Mn1 O4 97.47(12) . 1_655 ?
O1 Mn1 N2 175.28(14) . . ?
O1 Mn1 N1 91.75(14) . . ?
N2 Mn1 O3 81.88(12) . . ?
N2 Mn1 O4 82.09(12) . 1_655 ?
N2 Mn1 N1 83.54(14) . . ?
N1 Mn1 O3 85.15(12) . . ?
N1 Mn1 O4 82.74(13) . 1_655 ?
C28 O2 Mn1 128.9(3) . . ?
C29 O3 Mn1 143.1(3) . . ?
C1 O1 Mn1 129.0(3) . . ?
C29 O4 Mn1 139.6(3) . 1_455 ?
C22 N2 Mn1 125.5(3) . . ?
C22 N2 C15 120.6(4) . . ?
C15 N2 Mn1 113.8(2) . . ?
C8 N1 Mn1 111.5(3) . . ?
C7 N1 Mn1 125.7(3) . . ?
C7 N1 C8 122.4(4) . . ?
C6 C5 H5 120.4 . . ?
C4 C5 H5 120.4 . . ?
C4 C5 C6 119.2(4) . . ?
O2 C28 C27 117.3(4) . . ?
O2 C28 C23 124.1(4) . . ?
C27 C28 C23 118.6(4) . . ?
C28 C27 H27 119.4 . . ?
C26 C27 C28 121.2(4) . . ?
C26 C27 H27 119.4 . . ?
C28 C23 C22 123.4(4) . . ?
C28 C23 C24 119.3(4) . . ?
C24 C23 C22 117.3(4) . . ?
N2 C22 C23 125.6(4) . . ?
N2 C22 H22 117.2 . . ?
C23 C22 H22 117.2 . . ?
C20 C21 H21 119.9 . . ?
C20 C21 C16 120.2(4) . . ?
C16 C21 H21 119.9 . . ?
C5 C6 C7 117.3(4) . . ?
C5 C6 C1 119.6(4) . . ?
C1 C6 C7 123.0(4) . . ?
C27 C26 H26 120.6 . . ?
C25 C26 C27 118.9(4) . . ?
C25 C26 H26 120.6 . . ?
C10 C9 C8 119.9(4) . . ?
C10 C9 C14 118.8(4) . . ?
C14 C9 C8 121.2(4) . . ?
C23 C24 H24 120.2 . . ?
C25 C24 C23 119.6(4) . . ?
C25 C24 H24 120.2 . . ?
F1 C4 C3 118.7(4) . . ?
C5 C4 F1 119.1(4) . . ?
C5 C4 C3 122.2(4) . . ?
C9 C10 H10 119.8 . . ?
C9 C10 C11 120.3(4) . . ?
C11 C10 H10 119.8 . . ?
F2 C25 C26 118.6(4) . . ?
C24 C25 F2 118.9(4) . . ?
C24 C25 C26 122.5(4) . . ?
C21 C20 H20 120.0 . . ?
C19 C20 C21 120.0(4) . . ?
C19 C20 H20 120.0 . . ?
O3 C29 O4 122.4(4) . . ?
O3 C29 C30 119.6(4) . . ?
O4 C29 C30 118.0(4) . . ?
C21 C16 C15 119.7(4) . . ?
C17 C16 C21 119.8(4) . . ?
C17 C16 C15 120.3(4) . . ?
C14 C13 H13 120.2 . . ?
C12 C13 H13 120.2 . . ?
C12 C13 C14 119.5(4) . . ?
N1 C8 C9 116.7(3) . . ?
N1 C8 H8 106.9 . . ?
N1 C8 C15 108.3(3) . . ?
C9 C8 H8 106.9 . . ?
C9 C8 C15 110.7(3) . . ?
C15 C8 H8 106.9 . . ?
C9 C14 C13 121.1(4) . . ?
C9 C14 H14 119.4 . . ?
C13 C14 H14 119.4 . . ?
N1 C7 C6 125.4(4) . . ?
N1 C7 H7 117.3 . . ?
C6 C7 H7 117.3 . . ?
N2 C15 C16 114.9(3) . . ?
N2 C15 C8 107.8(3) . . ?
N2 C15 H15 108.1 . . ?
C16 C15 C8 109.7(3) . . ?
C16 C15 H15 108.1 . . ?
C8 C15 H15 108.1 . . ?
C13 C12 H12 120.1 . . ?
C11 C12 C13 119.8(4) . . ?
C11 C12 H12 120.1 . . ?
O1 C1 C6 123.6(4) . . ?
O1 C1 C2 117.8(4) . . ?
C2 C1 C6 118.6(4) . . ?
C16 C17 H17 120.0 . . ?
C16 C17 C18 120.1(4) . . ?
C18 C17 H17 120.0 . . ?
C29 C30 H30A 109.5 . . ?
C29 C30 H30B 109.5 . . ?
C29 C30 H30C 109.5 . . ?
H30A C30 H30B 109.5 . . ?
H30A C30 H30C 109.5 . . ?
H30B C30 H30C 109.5 . . ?
C1 C2 H2 119.6 . . ?
C3 C2 C1 120.8(4) . . ?
C3 C2 H2 119.6 . . ?
C17 C18 H18 120.1 . . ?
C17 C18 C19 119.8(4) . . ?
C19 C18 H18 120.1 . . ?
C20 C19 C18 120.1(4) . . ?
C20 C19 H19 119.9 . . ?
C18 C19 H19 119.9 . . ?
C4 C3 H3 120.3 . . ?
C2 C3 C4 119.5(4) . . ?
C2 C3 H3 120.3 . . ?
C10 C11 H11 119.8 . . ?
C12 C11 C10 120.4(5) . . ?
C12 C11 H11 119.8 . . ?

loop_
_geom_bond_atom_site_label_1
_geom_bond_atom_site_label_2
_geom_bond_distance
_geom_bond_site_symmetry_2
_geom_bond_publ_flag
Mn1 O2 1.878(3) . ?
Mn1 O3 2.200(3) . ?
Mn1 O1 1.878(3) . ?
Mn1 O4 2.213(2) 1_655 ?
Mn1 N2 1.991(4) . ?
Mn1 N1 1.996(3) . ?
F2 C25 1.364(5) . ?
F1 C4 1.369(5) . ?
O2 C28 1.324(5) . ?
O3 C29 1.252(5) . ?
O1 C1 1.321(5) . ?
O4 Mn1 2.213(2) 1_455 ?
O4 C29 1.257(5) . ?
N2 C22 1.286(5) . ?
N2 C15 1.485(5) . ?
N1 C8 1.483(5) . ?
N1 C7 1.282(6) . ?
C5 H5 0.9500 . ?
C5 C6 1.407(6) . ?
C5 C4 1.369(6) . ?
C28 C27 1.409(6) . ?
C28 C23 1.409(6) . ?
C27 H27 0.9500 . ?
C27 C26 1.380(6) . ?
C23 C22 1.431(6) . ?
C23 C24 1.417(6) . ?
C22 H22 0.9500 . ?
C21 H21 0.9500 . ?
C21 C20 1.383(6) . ?
C21 C16 1.392(6) . ?
C6 C7 1.432(6) . ?
C6 C1 1.420(6) . ?
C26 H26 0.9500 . ?
C26 C25 1.381(6) . ?
C9 C10 1.376(6) . ?
C9 C8 1.514(6) . ?
C9 C14 1.380(6) . ?
C24 H24 0.9500 . ?
C24 C25 1.357(6) . ?
C4 C3 1.381(6) . ?
C10 H10 0.9500 . ?
C10 C11 1.395(6) . ?
C20 H20 0.9500 . ?
C20 C19 1.383(6) . ?
C29 C30 1.510(6) . ?
C16 C15 1.510(6) . ?
C16 C17 1.383(6) . ?
C13 H13 0.9500 . ?
C13 C14 1.388(6) . ?
C13 C12 1.382(7) . ?
C8 H8 1.0000 . ?
C8 C15 1.541(6) . ?
C14 H14 0.9500 . ?
C7 H7 0.9500 . ?
C15 H15 1.0000 . ?
C12 H12 0.9500 . ?
C12 C11 1.367(7) . ?
C1 C2 1.406(6) . ?
C17 H17 0.9500 . ?
C17 C18 1.390(6) . ?
C30 H30A 0.9800 . ?
C30 H30B 0.9800 . ?
C30 H30C 0.9800 . ?
C2 H2 0.9500 . ?
C2 C3 1.377(6) . ?
C18 H18 0.9500 . ?
C18 C19 1.390(6) . ?
C19 H19 0.9500 . ?
C3 H3 0.9500 . ?
C11 H11 0.9500 . ?
